data_4101265
loop_
_publ_author_name
'Chandler, Brett D'
'Cramb, David T'
'Shimizu, George K H'

_publ_section_title
;
 Microporous metal-organic frameworks formed in a stepwise manner from
 luminescent building blocks.
;
_journal_issue 32
_journal_name_full 'Journal of the American Chemical Society'
_journal_page_first 10403
_journal_page_last 10412
_journal_paper_doi 10.1021/ja060666e
_journal_volume 128
_journal_year 2006
_chemical_formula_moiety '(C30 H18 Ba2 Tb1 N6 O24 S6 1+)n,n(Cl1 1-),14.22n(H2 O1)'
_chemical_formula_sum 'C30 H18 Ba2 Cl N6 O38.22 S6 Tb'
_chemical_formula_weight 1743.91
_chemical_name_common
;
catena-(tris(m5-4,4'-Disulfo-2,2'-bipyridine N,N'-dioxide)-hexa-aqua-di-
barium-terbium chloride clathrate hydrate)
;
_chemical_name_systematic
;
catena-(tris(m5-4,4'-Disulfo-2,2'-bipyridine N,N'-dioxide)-hexa-aqua-di-
barium-terbium chloride clathrate hydrate)
;
_space_group_IT_number 14
_symmetry_cell_setting monoclinic
_symmetry_Int_Tables_number 14
_symmetry_space_group_name_Hall '-P 2ybc'
_symmetry_space_group_name_H-M 'P 1 21/c 1'
_atom_sites_solution_hydrogens geom
_atom_sites_solution_primary direct
_atom_sites_solution_secondary difmap
_audit_creation_method SHELXL-97
_cell_angle_alpha 90.000(5)
_cell_angle_beta 98.595(5)
_cell_angle_gamma 90.000(5)
_cell_formula_units_Z 4
_cell_length_a 24.525(5)
_cell_length_b 22.917(5)
_cell_length_c 10.531(5)
_cell_measurement_reflns_used 14243
_cell_measurement_temperature 173(2)
_cell_volume 5852(3)
_computing_cell_refinement 'HKL Scalepack (Otwinowski & Minor 1997)'
_computing_data_collection 'Collect (Nonius BV, 1997-2000)'
_computing_data_reduction 'HKL Denzo and Scalepack '
_computing_structure_refinement 'SHELXL-97 (Sheldrick, 1997)'
_computing_structure_solution 'SHELXS-97 (Sheldrick, 1990)'
_diffrn_ambient_temperature 173(2)
_diffrn_detector_area_resol_mean 9
_diffrn_measured_fraction_theta_full 0.995
_diffrn_measured_fraction_theta_max 0.995
_diffrn_measurement_device_type KappaCCD
_diffrn_measurement_method 'CCD rotation images, thick slices'
_diffrn_radiation_monochromator graphite
_diffrn_radiation_probe x-ray
_diffrn_radiation_type MoK\a
_diffrn_radiation_wavelength 0.71069
_diffrn_reflns_av_R_equivalents 0.0000
_diffrn_reflns_av_sigmaI/netI 0.0994
_diffrn_reflns_limit_h_max 32
_diffrn_reflns_limit_h_min -32
_diffrn_reflns_limit_k_max 0
_diffrn_reflns_limit_k_min -30
_diffrn_reflns_limit_l_max 13
_diffrn_reflns_limit_l_min 0
_diffrn_reflns_number 14215
_diffrn_reflns_theta_full 28.11
_diffrn_reflns_theta_max 28.11
_diffrn_reflns_theta_min 1.68
_diffrn_source 'fine-focus sealed tube'
_diffrn_source_type 'Enraf Nonius FR590'
_exptl_absorpt_coefficient_mu 2.891
_exptl_absorpt_correction_T_max 0.9106
_exptl_absorpt_correction_T_min 0.5003
_exptl_absorpt_correction_type none
_exptl_crystal_colour White
_exptl_crystal_density_diffrn 1.979
_exptl_crystal_density_method 'not measured'
_exptl_crystal_description Block
_exptl_crystal_F_000 3343
_exptl_crystal_size_max 0.28
_exptl_crystal_size_mid 0.08
_exptl_crystal_size_min 0.03
_refine_diff_density_max 1.833
_refine_diff_density_min -2.638
_refine_diff_density_rms 0.355
_refine_ls_extinction_method none
_refine_ls_goodness_of_fit_ref 0.976
_refine_ls_hydrogen_treatment constr
_refine_ls_matrix_type full
_refine_ls_number_parameters 728
_refine_ls_number_reflns 14215
_refine_ls_number_restraints 0
_refine_ls_restrained_S_all 0.976
_refine_ls_R_factor_all 0.1253
_refine_ls_R_factor_gt 0.0585
_refine_ls_shift/su_max 0.006
_refine_ls_shift/su_mean 0.000
_refine_ls_structure_factor_coef Fsqd
_refine_ls_weighting_details 'calc w=1/[\s^2^(Fo^2^)+(0.1192P)^2^+0.6572P] where P=(Fo^2^+2Fc^2^)/3'
_refine_ls_weighting_scheme calc
_refine_ls_wR_factor_gt 0.1495
_refine_ls_wR_factor_ref 0.1926
_reflns_number_gt 8652
_reflns_number_total 14215
_reflns_threshold_expression >2sigma(I)
_cod_data_source_file ja060666esi20060127_083342.cif
_cod_data_source_block import
_cod_original_sg_symbol_H-M 'P 21/c'
_cod_database_code 4101265

loop_
_symmetry_equiv_pos_as_xyz
'x, y, z'
'-x, y+1/2, -z+1/2'
'-x, -y, -z'
'x, -y-1/2, z-1/2'

loop_
_atom_site_label
_atom_site_type_symbol
_atom_site_fract_x
_atom_site_fract_y
_atom_site_fract_z
_atom_site_U_iso_or_equiv
_atom_site_adp_type
_atom_site_occupancy
_atom_site_symmetry_multiplicity
_atom_site_calc_flag
_atom_site_refinement_flags
_atom_site_disorder_assembly
_atom_site_disorder_group
C1 C 0.2924(4) 1.0942(4) 0.6529(9) 0.032(2) Uani 1 1 d . . .
H1 H 0.2541 1.0921 0.6575 0.039 Uiso 1 1 calc R . .
C2 C 0.3233(4) 1.1415(4) 0.7053(9) 0.034(2) Uani 1 1 d . . .
H2 H 0.3063 1.1718 0.7466 0.041 Uiso 1 1 calc R . .
C3 C 0.3786(3) 1.1441(4) 0.6971(8) 0.0269(18) Uani 1 1 d . . .
C4 C 0.4032(3) 1.0986(4) 0.6405(8) 0.0262(18) Uani 1 1 d . . .
H4 H 0.4418 1.0993 0.6382 0.031 Uiso 1 1 calc R . .
C5 C 0.3725(3) 1.0528(4) 0.5880(8) 0.0229(17) Uani 1 1 d . . .
C6 C 0.3953(3) 1.0022(4) 0.5267(8) 0.0237(18) Uani 1 1 d . . .
C7 C 0.4358(3) 0.9664(4) 0.5927(8) 0.0257(18) Uani 1 1 d . . .
H7 H 0.4496 0.9733 0.6806 0.031 Uiso 1 1 calc R . .
C8 C 0.4556(3) 0.9201(4) 0.5266(8) 0.0269(18) Uani 1 1 d . . .
C9 C 0.4358(4) 0.9104(4) 0.4002(9) 0.033(2) Uani 1 1 d . . .
H9 H 0.4494 0.8787 0.3561 0.040 Uiso 1 1 calc R . .
C10 C 0.3959(4) 0.9468(4) 0.3367(9) 0.032(2) Uani 1 1 d . . .
H10 H 0.3824 0.9403 0.2485 0.038 Uiso 1 1 calc R . .
C11 C 0.2815(4) 0.8864(4) 0.6193(8) 0.0282(19) Uani 1 1 d . . .
H11 H 0.2701 0.9171 0.6700 0.034 Uiso 1 1 calc R . .
C12 C 0.3180(4) 0.8443(4) 0.6734(8) 0.032(2) Uani 1 1 d . . .
H12 H 0.3318 0.8461 0.7625 0.038 Uiso 1 1 calc R . .
C13 C 0.3348(3) 0.8000(4) 0.6004(8) 0.0268(19) Uani 1 1 d . . .
C14 C 0.3146(3) 0.7981(4) 0.4703(8) 0.0257(18) Uani 1 1 d . . .
H14 H 0.3264 0.7681 0.4185 0.031 Uiso 1 1 calc R . .
C15 C 0.2778(3) 0.8391(4) 0.4158(8) 0.0235(17) Uani 1 1 d . . .
C16 C 0.2481(3) 0.8342(4) 0.2860(8) 0.0225(17) Uani 1 1 d . . .
C17 C 0.2175(3) 0.7855(3) 0.2506(8) 0.0236(17) Uani 1 1 d . . .
H17 H 0.2175 0.7540 0.3091 0.028 Uiso 1 1 calc R . .
C18 C 0.1862(3) 0.7819(4) 0.1294(8) 0.0265(19) Uani 1 1 d . . .
C19 C 0.1884(4) 0.8271(4) 0.0420(9) 0.030(2) Uani 1 1 d . . .
H19 H 0.1678 0.8251 -0.0418 0.036 Uiso 1 1 calc R . .
C20 C 0.2207(4) 0.8743(4) 0.0791(8) 0.030(2) Uani 1 1 d . . .
H20 H 0.2233 0.9048 0.0194 0.036 Uiso 1 1 calc R . .
C21 C 0.1213(4) 1.0293(4) 0.0369(9) 0.034(2) Uani 1 1 d . . .
H21 H 0.1491 1.0193 -0.0132 0.041 Uiso 1 1 calc R . .
C22 C 0.0798(4) 1.0664(4) -0.0115(9) 0.037(2) Uani 1 1 d . . .
H22 H 0.0787 1.0821 -0.0954 0.044 Uiso 1 1 calc R . .
C23 C 0.0390(4) 1.0814(4) 0.0617(8) 0.0288(19) Uani 1 1 d . . .
C24 C 0.0409(3) 1.0577(4) 0.1829(8) 0.0256(18) Uani 1 1 d . . .
H24 H 0.0134 1.0674 0.2342 0.031 Uiso 1 1 calc R . .
C25 C 0.0823(3) 1.0204(3) 0.2282(8) 0.0223(17) Uani 1 1 d . . .
C26 C 0.0821(4) 0.9870(4) 0.3474(8) 0.0237(17) Uani 1 1 d . . .
C27 C 0.0380(3) 0.9528(4) 0.3641(8) 0.0249(18) Uani 1 1 d . . .
H27 H 0.0072 0.9506 0.2979 0.030 Uiso 1 1 calc R . .
C28 C 0.0376(3) 0.9206(4) 0.4782(8) 0.0242(18) Uani 1 1 d . . .
C29 C 0.0825(4) 0.9256(4) 0.5725(9) 0.0289(19) Uani 1 1 d . . .
H29 H 0.0837 0.9043 0.6502 0.035 Uiso 1 1 calc R . .
C30 C 0.1269(4) 0.9621(4) 0.5550(8) 0.0265(18) Uani 1 1 d . . .
H30 H 0.1578 0.9656 0.6205 0.032 Uiso 1 1 calc R . .
N1 N 0.3173(3) 1.0513(3) 0.5957(6) 0.0267(16) Uani 1 1 d . . .
N2 N 0.3761(3) 0.9914(3) 0.3992(7) 0.0275(16) Uani 1 1 d . . .
N3 N 0.2621(3) 0.8827(3) 0.4913(7) 0.0229(15) Uani 1 1 d . . .
N4 N 0.2486(3) 0.8785(3) 0.1975(7) 0.0270(16) Uani 1 1 d . . .
N5 N 0.1229(3) 1.0070(3) 0.1551(7) 0.0243(15) Uani 1 1 d . . .
N6 N 0.1250(3) 0.9919(3) 0.4444(6) 0.0225(15) Uani 1 1 d . . .
O1 O 0.2871(2) 1.0066(3) 0.5477(5) 0.0282(13) Uani 1 1 d . . .
O2 O 0.3378(2) 1.0264(3) 0.3370(5) 0.0267(13) Uani 1 1 d . . .
O3 O 0.2232(2) 0.9201(2) 0.4398(6) 0.0276(13) Uani 1 1 d . . .
O4 O 0.2788(2) 0.9257(2) 0.2303(5) 0.0274(13) Uani 1 1 d . . .
O5 O 0.1622(2) 0.9694(3) 0.1997(5) 0.0266(13) Uani 1 1 d . . .
O6 O 0.1652(2) 1.0298(3) 0.4306(6) 0.0305(14) Uani 1 1 d . . .
O7 O 0.3965(3) 1.2226(3) 0.8737(6) 0.0376(16) Uani 1 1 d . . .
O8 O 0.4072(4) 1.2488(3) 0.6581(7) 0.050(2) Uani 1 1 d . . .
O9 O 0.4736(3) 1.1879(3) 0.7846(7) 0.0477(18) Uani 1 1 d . . .
O10 O 0.4827(3) 0.8540(3) 0.7217(6) 0.0406(17) Uani 1 1 d . A .
O11 O 0.5151(3) 0.8270(3) 0.5232(6) 0.0384(16) Uani 1 1 d . . .
O12 O 0.5548(3) 0.9098(3) 0.6471(6) 0.0379(16) Uani 1 1 d . . .
O13 O 0.3987(3) 0.7597(3) 0.7972(6) 0.0381(16) Uani 1 1 d . A .
O14 O 0.4225(3) 0.7429(4) 0.5856(7) 0.055(2) Uani 1 1 d . . .
O15 O 0.3477(3) 0.6905(3) 0.6509(7) 0.0468(18) Uani 1 1 d . . .
O16 O 0.1326(3) 0.6983(3) 0.2195(6) 0.0312(14) Uani 1 1 d . . .
O17 O 0.0908(3) 0.7432(3) 0.0233(6) 0.0303(14) Uani 1 1 d . . .
O18 O 0.1707(3) 0.6810(3) 0.0212(6) 0.0348(15) Uani 1 1 d . . .
O19 O 0.0084(3) 1.1764(3) -0.0594(7) 0.051(2) Uani 1 1 d . . .
O20 O -0.0515(3) 1.0911(3) -0.0925(6) 0.0436(17) Uani 1 1 d . . .
O21 O -0.0428(3) 1.1439(3) 0.1087(6) 0.0401(16) Uani 1 1 d . . .
O22 O -0.0214(3) 0.8357(3) 0.3786(6) 0.0347(15) Uani 1 1 d . . .
O23 O -0.0057(3) 0.8445(3) 0.6116(6) 0.0397(16) Uani 1 1 d . . .
O24 O -0.0668(3) 0.9117(3) 0.4813(6) 0.0343(15) Uani 1 1 d . . .
O101 O 0.2454(3) 1.1078(3) 0.3673(7) 0.0374(15) Uani 1 1 d . . .
O102 O 0.2474(3) 1.0488(3) 0.1261(6) 0.0426(17) Uani 1 1 d . . .
O103 O 0.1047(3) 0.6608(3) -0.2136(6) 0.0348(15) Uani 1 1 d . . .
O104 O -0.0812(4) 0.7743(5) -0.2383(12) 0.098(4) Uani 1 1 d . . .
O105 O 0.5749(5) 0.8901(5) 0.9399(11) 0.111(4) Uani 1 1 d . A .
O106 O 0.4216(8) 0.8795(7) 1.0045(14) 0.095(7) Uani 0.81(4) 1 d P A 1
O107 O 0.455(3) 0.901(2) 0.990(4) 0.052(19) Uiso 0.19(4) 1 d P A 2
O201 O 0.3444(3) 0.1623(4) 0.3478(8) 0.058(2) Uiso 1 1 d . . .
O202 O 0.1524(4) 0.1587(4) 0.4282(8) 0.068(2) Uiso 1 1 d . . .
O203 O 0.8471(4) 0.9128(5) 0.2537(10) 0.086(3) Uiso 1 1 d . . .
O204 O 0.3127(7) 0.1510(8) 0.0760(17) 0.168(3) Uiso 1 1 d . . .
O205 O 0.3657(7) 0.9828(8) 0.8814(17) 0.168(3) Uiso 1 1 d . . .
O206 O 0.5149(7) 0.9661(8) 0.1089(17) 0.168(3) Uiso 1 1 d . . .
O207 O 0.8738(12) 0.7664(13) 0.985(3) 0.168(3) Uiso 0.64(3) 1 d P . .
O208 O 0.3418(13) 0.8971(13) 0.976(3) 0.168(3) Uiso 0.60(3) 1 d P . .
O209 O 0.8135(15) 0.7274(16) 0.851(3) 0.168(3) Uiso 0.50(3) 1 d P . .
O210 O 0.7990(15) 0.8196(17) 1.116(3) 0.168(3) Uiso 0.48(2) 1 d P . .
S1 S 0.41713(10) 1.20612(10) 0.7586(2) 0.0309(5) Uani 1 1 d . . .
S2 S 0.50635(9) 0.87281(10) 0.6125(2) 0.0295(5) Uani 1 1 d . . .
S3 S 0.38031(9) 0.74292(10) 0.6650(2) 0.0306(5) Uani 1 1 d . . .
S4 S 0.14134(9) 0.72046(9) 0.0943(2) 0.0239(4) Uani 1 1 d . . .
S5 S -0.01684(10) 1.12791(10) -0.0014(2) 0.0297(5) Uani 1 1 d . . .
S6 S -0.01866(9) 0.87332(9) 0.4876(2) 0.0249(4) Uani 1 1 d . . .
Cl1 Cl 0.23497(14) 0.98935(14) 0.8546(3) 0.0568(8) Uani 1 1 d . . .
Ba1 Ba 0.49821(2) 0.78870(3) 0.94210(5) 0.03181(15) Uani 1 1 d . . .
Ba2 Ba 0.03118(2) 0.75120(2) -0.23402(5) 0.02733(14) Uani 1 1 d . . .
Tb1 Tb 0.242739(16) 1.004609(17) 0.33212(4) 0.02381(12) Uani 1 1 d . . .

loop_
_atom_site_aniso_label
_atom_site_aniso_U_11
_atom_site_aniso_U_22
_atom_site_aniso_U_33
_atom_site_aniso_U_23
_atom_site_aniso_U_13
_atom_site_aniso_U_12
C1 0.026(5) 0.040(5) 0.032(5) -0.009(4) 0.008(4) 0.002(4)
C2 0.036(5) 0.038(5) 0.029(5) -0.010(4) 0.011(4) -0.006(4)
C3 0.026(4) 0.029(5) 0.025(4) -0.003(4) 0.000(3) 0.001(4)
C4 0.022(4) 0.026(4) 0.030(5) -0.003(4) 0.000(3) -0.001(3)
C5 0.017(4) 0.023(4) 0.027(4) 0.006(3) -0.001(3) 0.003(3)
C6 0.022(4) 0.028(5) 0.022(4) -0.007(3) 0.006(3) 0.000(3)
C7 0.023(4) 0.029(5) 0.023(4) 0.002(4) -0.003(3) 0.004(4)
C8 0.021(4) 0.030(5) 0.029(5) -0.001(4) 0.002(3) 0.001(4)
C9 0.035(5) 0.029(5) 0.036(5) -0.007(4) 0.004(4) 0.005(4)
C10 0.029(5) 0.034(5) 0.032(5) -0.009(4) 0.003(4) 0.004(4)
C11 0.032(5) 0.030(5) 0.022(4) -0.005(4) 0.003(4) -0.004(4)
C12 0.034(5) 0.034(5) 0.025(5) 0.000(4) 0.000(4) -0.005(4)
C13 0.028(5) 0.024(4) 0.026(4) 0.001(3) -0.003(4) -0.012(4)
C14 0.026(4) 0.026(5) 0.024(4) -0.003(3) 0.003(3) 0.001(4)
C15 0.024(4) 0.023(4) 0.024(4) -0.006(3) 0.003(3) -0.003(3)
C16 0.021(4) 0.025(4) 0.020(4) 0.000(3) 0.000(3) 0.000(3)
C17 0.027(4) 0.017(4) 0.024(4) -0.001(3) -0.003(3) 0.001(3)
C18 0.026(4) 0.023(4) 0.029(5) -0.013(4) -0.001(4) 0.007(3)
C19 0.029(5) 0.029(5) 0.030(5) -0.003(4) -0.006(4) -0.005(4)
C20 0.042(5) 0.029(5) 0.017(4) 0.001(3) -0.003(4) 0.006(4)
C21 0.039(5) 0.037(5) 0.027(5) -0.002(4) 0.007(4) 0.003(4)
C22 0.035(5) 0.047(6) 0.028(5) 0.008(4) 0.002(4) 0.007(4)
C23 0.032(5) 0.027(5) 0.027(5) 0.003(4) 0.001(4) 0.005(4)
C24 0.026(4) 0.022(4) 0.028(4) -0.001(3) 0.003(4) -0.001(3)
C25 0.027(4) 0.019(4) 0.022(4) 0.000(3) 0.005(3) 0.001(3)
C26 0.031(5) 0.021(4) 0.020(4) -0.004(3) 0.005(3) 0.005(3)
C27 0.028(4) 0.030(5) 0.018(4) -0.001(3) 0.007(3) 0.005(4)
C28 0.026(4) 0.021(4) 0.027(4) 0.001(3) 0.007(3) 0.012(3)
C29 0.031(5) 0.028(5) 0.027(5) -0.004(4) 0.000(4) 0.006(4)
C30 0.031(5) 0.030(5) 0.019(4) 0.006(4) 0.005(3) 0.002(4)
N1 0.033(4) 0.029(4) 0.019(4) 0.002(3) 0.006(3) 0.001(3)
N2 0.025(4) 0.027(4) 0.029(4) 0.003(3) 0.000(3) -0.002(3)
N3 0.020(3) 0.019(3) 0.029(4) 0.003(3) 0.003(3) -0.001(3)
N4 0.028(4) 0.023(4) 0.030(4) 0.001(3) 0.005(3) -0.002(3)
N5 0.024(4) 0.022(4) 0.026(4) 0.003(3) 0.001(3) 0.004(3)
N6 0.019(3) 0.025(4) 0.024(4) 0.001(3) 0.004(3) 0.000(3)
O1 0.033(3) 0.026(3) 0.024(3) -0.003(2) 0.000(3) -0.009(3)
O2 0.024(3) 0.031(3) 0.024(3) 0.006(3) -0.001(2) 0.006(3)
O3 0.031(3) 0.019(3) 0.031(3) 0.004(2) 0.003(3) 0.001(3)
O4 0.030(3) 0.024(3) 0.027(3) -0.001(2) 0.001(3) -0.003(3)
O5 0.022(3) 0.028(3) 0.029(3) -0.003(3) 0.000(2) 0.006(3)
O6 0.029(3) 0.030(3) 0.035(3) -0.007(3) 0.011(3) -0.004(3)
O7 0.047(4) 0.039(4) 0.029(3) -0.012(3) 0.010(3) -0.005(3)
O8 0.077(6) 0.034(4) 0.038(4) 0.007(3) 0.006(4) -0.014(4)
O9 0.032(4) 0.051(5) 0.060(5) -0.020(4) 0.004(3) -0.007(3)
O10 0.050(4) 0.038(4) 0.037(4) 0.017(3) 0.018(3) 0.009(3)
O11 0.040(4) 0.032(4) 0.044(4) -0.001(3) 0.011(3) 0.007(3)
O12 0.027(3) 0.038(4) 0.046(4) 0.003(3) 0.000(3) -0.006(3)
O13 0.039(4) 0.054(4) 0.018(3) 0.009(3) -0.007(3) 0.000(3)
O14 0.040(4) 0.096(7) 0.032(4) 0.014(4) 0.013(3) 0.024(4)
O15 0.050(4) 0.028(4) 0.056(5) 0.005(3) -0.012(4) -0.004(3)
O16 0.040(4) 0.030(3) 0.023(3) 0.001(3) 0.003(3) -0.006(3)
O17 0.029(3) 0.025(3) 0.034(3) -0.002(3) -0.003(3) 0.006(3)
O18 0.030(3) 0.033(4) 0.041(4) -0.011(3) 0.004(3) 0.004(3)
O19 0.046(4) 0.041(4) 0.063(5) 0.022(4) -0.003(4) 0.005(3)
O20 0.049(4) 0.039(4) 0.037(4) -0.007(3) -0.013(3) 0.004(3)
O21 0.050(4) 0.042(4) 0.028(3) 0.000(3) 0.006(3) 0.021(3)
O22 0.040(4) 0.030(3) 0.036(4) -0.011(3) 0.013(3) -0.003(3)
O23 0.041(4) 0.039(4) 0.039(4) 0.015(3) 0.005(3) -0.004(3)
O24 0.030(3) 0.033(4) 0.042(4) 0.001(3) 0.010(3) 0.004(3)
O101 0.030(3) 0.026(3) 0.055(4) -0.002(3) 0.004(3) -0.003(3)
O102 0.053(4) 0.041(4) 0.033(4) 0.007(3) 0.002(3) -0.009(3)
O103 0.039(4) 0.029(3) 0.035(4) -0.004(3) 0.001(3) -0.006(3)
O104 0.043(5) 0.093(8) 0.162(11) 0.061(8) 0.031(6) 0.009(5)
O105 0.122(10) 0.105(9) 0.094(8) 0.020(7) -0.025(7) -0.030(8)
O106 0.100(14) 0.078(10) 0.114(11) 0.003(8) 0.040(9) 0.014(10)
S1 0.0344(12) 0.0300(12) 0.0279(12) -0.0067(9) 0.0042(9) -0.0075(10)
S2 0.0287(11) 0.0270(11) 0.0325(12) 0.0043(9) 0.0037(9) 0.0048(9)
S3 0.0268(11) 0.0391(13) 0.0254(11) 0.0058(9) 0.0025(9) 0.0055(10)
S4 0.0241(10) 0.0246(11) 0.0226(10) -0.0035(8) 0.0020(8) 0.0006(8)
S5 0.0342(12) 0.0274(11) 0.0256(11) 0.0025(9) -0.0016(9) 0.0076(9)
S6 0.0263(10) 0.0223(10) 0.0271(11) 0.0006(8) 0.0071(9) -0.0002(8)
Cl1 0.072(2) 0.0593(18) 0.0416(15) 0.0063(13) 0.0157(14) 0.0063(15)
Ba1 0.0306(3) 0.0373(3) 0.0274(3) 0.0054(2) 0.0038(2) -0.0001(2)
Ba2 0.0301(3) 0.0253(3) 0.0261(3) 0.0029(2) 0.0027(2) -0.0020(2)
Tb1 0.0226(2) 0.0220(2) 0.0263(2) -0.00027(16) 0.00202(16) -0.00103(16)

loop_
_atom_type_symbol
_atom_type_description
_atom_type_scat_dispersion_real
_atom_type_scat_dispersion_imag
_atom_type_scat_source
C C 0.0033 0.0016 'International Tables Vol C Tables 4.2.6.8 and 6.1.1.4'
H H 0.0000 0.0000 'International Tables Vol C Tables 4.2.6.8 and 6.1.1.4'
N N 0.0061 0.0033 'International Tables Vol C Tables 4.2.6.8 and 6.1.1.4'
O O 0.0106 0.0060 'International Tables Vol C Tables 4.2.6.8 and 6.1.1.4'
S S 0.1246 0.1234 'International Tables Vol C Tables 4.2.6.8 and 6.1.1.4'
Cl Cl 0.1484 0.1585 'International Tables Vol C Tables 4.2.6.8 and 6.1.1.4'
Ba Ba -0.3244 2.2819 'International Tables Vol C Tables 4.2.6.8 and 6.1.1.4'
Tb Tb -0.1723 4.1537 'International Tables Vol C Tables 4.2.6.8 and 6.1.1.4'

loop_
_geom_angle_atom_site_label_1
_geom_angle_atom_site_label_2
_geom_angle_atom_site_label_3
_geom_angle
_geom_angle_site_symmetry_1
_geom_angle_site_symmetry_3
N1 C1 C2 119.4(8) . .
N1 C1 H1 120.3 . .
C2 C1 H1 120.3 . .
C3 C2 C1 119.7(9) . .
C3 C2 H2 120.2 . .
C1 C2 H2 120.2 . .
C2 C3 C4 119.5(8) . .
C2 C3 S1 119.3(7) . .
C4 C3 S1 121.2(7) . .
C5 C4 C3 120.3(8) . .
C5 C4 H4 119.8 . .
C3 C4 H4 119.8 . .
C4 C5 N1 119.3(8) . .
C4 C5 C6 124.0(7) . .
N1 C5 C6 116.6(7) . .
N2 C6 C7 119.8(7) . .
N2 C6 C5 118.0(7) . .
C7 C6 C5 122.2(7) . .
C6 C7 C8 118.3(8) . .
C6 C7 H7 120.8 . .
C8 C7 H7 120.8 . .
C9 C8 C7 120.7(8) . .
C9 C8 S2 120.9(7) . .
C7 C8 S2 118.4(6) . .
C8 C9 C10 119.9(8) . .
C8 C9 H9 120.1 . .
C10 C9 H9 120.1 . .
N2 C10 C9 120.2(8) . .
N2 C10 H10 119.9 . .
C9 C10 H10 119.9 . .
N3 C11 C12 118.2(8) . .
N3 C11 H11 120.9 . .
C12 C11 H11 120.9 . .
C13 C12 C11 121.1(8) . .
C13 C12 H12 119.4 . .
C11 C12 H12 119.4 . .
C12 C13 C14 118.8(8) . .
C12 C13 S3 123.4(7) . .
C14 C13 S3 117.7(7) . .
C15 C14 C13 120.6(8) . .
C15 C14 H14 119.7 . .
C13 C14 H14 119.7 . .
N3 C15 C14 118.9(7) . .
N3 C15 C16 117.3(7) . .
C14 C15 C16 123.2(8) . .
C17 C16 N4 118.5(7) . .
C17 C16 C15 119.8(8) . .
N4 C16 C15 121.6(7) . .
C16 C17 C18 120.4(8) . .
C16 C17 H17 119.8 . .
C18 C17 H17 119.8 . .
C17 C18 C19 119.5(8) . .
C17 C18 S4 118.3(7) . .
C19 C18 S4 122.1(6) . .
C20 C19 C18 118.6(8) . .
C20 C19 H19 120.7 . .
C18 C19 H19 120.7 . .
N4 C20 C19 121.4(8) . .
N4 C20 H20 119.3 . .
C19 C20 H20 119.3 . .
N5 C21 C22 120.1(9) . .
N5 C21 H21 120.0 . .
C22 C21 H21 120.0 . .
C21 C22 C23 120.2(9) . .
C21 C22 H22 119.9 . .
C23 C22 H22 119.9 . .
C24 C23 C22 119.1(8) . .
C24 C23 S5 119.8(7) . .
C22 C23 S5 121.1(7) . .
C25 C24 C23 119.5(8) . .
C25 C24 H24 120.3 . .
C23 C24 H24 120.3 . .
C24 C25 N5 120.5(7) . .
C24 C25 C26 122.0(8) . .
N5 C25 C26 117.0(7) . .
N6 C26 C27 119.3(8) . .
N6 C26 C25 119.9(8) . .
C27 C26 C25 120.8(8) . .
C26 C27 C28 121.1(8) . .
C26 C27 H27 119.4 . .
C28 C27 H27 119.4 . .
C29 C28 C27 117.6(8) . .
C29 C28 S6 124.0(7) . .
C27 C28 S6 118.3(7) . .
C28 C29 C30 120.5(8) . .
C28 C29 H29 119.7 . .
C30 C29 H29 119.7 . .
N6 C30 C29 119.3(8) . .
N6 C30 H30 120.3 . .
C29 C30 H30 120.3 . .
O1 N1 C1 118.1(7) . .
O1 N1 C5 120.1(7) . .
C1 N1 C5 121.8(8) . .
O2 N2 C10 119.8(7) . .
O2 N2 C6 119.0(7) . .
C10 N2 C6 121.1(7) . .
O3 N3 C11 118.9(7) . .
O3 N3 C15 118.6(7) . .
C11 N3 C15 122.3(7) . .
O4 N4 C20 119.4(7) . .
O4 N4 C16 119.1(7) . .
C20 N4 C16 121.5(7) . .
O5 N5 C21 119.7(7) . .
O5 N5 C25 119.6(7) . .
C21 N5 C25 120.6(7) . .
O6 N6 C30 119.6(7) . .
O6 N6 C26 118.2(7) . .
C30 N6 C26 122.1(7) . .
N1 O1 Tb1 122.3(5) . .
N2 O2 Tb1 120.2(5) . .
N3 O3 Tb1 123.0(5) . .
N4 O4 Tb1 120.9(5) . .
N5 O5 Tb1 118.9(5) . .
N6 O6 Tb1 122.8(5) . .
S1 O7 Ba1 98.4(3) . 3_677
S1 O8 Ba1 115.8(5) . 2_656
S1 O9 Ba1 102.4(4) . 3_677
S2 O10 Ba1 145.5(4) . .
S2 O11 Ba1 148.9(4) . 4_575
S3 O13 Ba1 135.8(4) . .
S3 O14 Ba1 164.2(6) . 4_575
S4 O16 Ba2 105.3(3) . 4_576
S4 O17 Ba2 141.5(4) . .
S4 O17 Ba2 93.5(3) . 4_576
Ba2 O17 Ba2 122.0(2) . 4_576
S5 O19 Ba2 132.1(4) . 2_554
S5 O21 Ba2 125.5(4) . 3_575
S6 O22 Ba2 144.9(4) . 4_576
S6 O23 Ba2 152.9(4) . 1_556
O7 S1 O9 111.6(4) . .
O7 S1 O8 113.7(5) . .
O9 S1 O8 113.1(5) . .
O7 S1 C3 106.5(4) . .
O9 S1 C3 106.5(4) . .
O8 S1 C3 104.7(4) . .
O7 S1 Ba1 57.8(3) . 3_677
O9 S1 Ba1 54.0(3) . 3_677
O8 S1 Ba1 130.7(3) . 3_677
C3 S1 Ba1 124.5(3) . 3_677
O7 S1 Ba1 130.4(3) . 2_656
O9 S1 Ba1 69.4(3) . 2_656
O8 S1 Ba1 43.8(4) . 2_656
C3 S1 Ba1 121.0(3) . 2_656
Ba1 S1 Ba1 100.88(6) 3_677 2_656
O10 S2 O11 115.0(4) . .
O10 S2 O12 112.8(4) . .
O11 S2 O12 112.9(4) . .
O10 S2 C8 104.7(4) . .
O11 S2 C8 105.7(4) . .
O12 S2 C8 104.7(4) . .
O14 S3 O15 112.4(5) . .
O14 S3 O13 114.5(5) . .
O15 S3 O13 114.1(4) . .
O14 S3 C13 104.1(4) . .
O15 S3 C13 105.4(4) . .
O13 S3 C13 105.0(4) . .
O17 S4 O18 114.0(4) . .
O17 S4 O16 111.2(4) . .
O18 S4 O16 114.5(4) . .
O17 S4 C18 106.0(4) . .
O18 S4 C18 105.2(4) . .
O16 S4 C18 104.9(4) . .
O17 S4 Ba2 62.3(3) . 4_576
O18 S4 Ba2 150.2(3) . 4_576
O16 S4 Ba2 51.2(3) . 4_576
C18 S4 Ba2 104.1(3) . 4_576
O21 S5 O19 114.1(5) . .
O21 S5 O20 113.1(4) . .
O19 S5 O20 114.3(4) . .
O21 S5 C23 104.9(4) . .
O19 S5 C23 105.2(4) . .
O20 S5 C23 103.9(4) . .
O22 S6 O23 115.1(4) . .
O22 S6 O24 112.6(4) . .
O23 S6 O24 112.3(4) . .
O22 S6 C28 105.6(4) . .
O23 S6 C28 105.1(4) . .
O24 S6 C28 105.1(4) . .
O14 Ba1 O10 127.5(2) 4_576 .
O14 Ba1 O13 67.3(2) 4_576 .
O10 Ba1 O13 70.4(2) . .
O14 Ba1 O11 69.7(2) 4_576 4_576
O10 Ba1 O11 140.5(2) . 4_576
O13 Ba1 O11 91.1(2) . 4_576
O14 Ba1 O8 143.2(3) 4_576 2_646
O10 Ba1 O8 83.0(2) . 2_646
O13 Ba1 O8 114.9(2) . 2_646
O11 Ba1 O8 73.5(2) 4_576 2_646
O14 Ba1 O107 80.7(13) 4_576 .
O10 Ba1 O107 69.4(10) . .
O13 Ba1 O107 89.7(11) . .
O11 Ba1 O107 147.4(12) 4_576 .
O8 Ba1 O107 134.4(14) 2_646 .
O14 Ba1 O9 64.6(2) 4_576 3_677
O10 Ba1 O9 136.1(2) . 3_677
O13 Ba1 O9 130.64(19) . 3_677
O11 Ba1 O9 82.5(2) 4_576 3_677
O8 Ba1 O9 109.9(2) 2_646 3_677
O107 Ba1 O9 72.5(9) . 3_677
O14 Ba1 O106 62.8(4) 4_576 .
O10 Ba1 O106 77.9(3) . .
O13 Ba1 O106 75.7(4) . .
O11 Ba1 O106 132.2(4) 4_576 .
O8 Ba1 O106 153.5(4) 2_646 .
O107 Ba1 O106 19.6(11) . .
O9 Ba1 O106 73.4(3) 3_677 .
O14 Ba1 O105 135.1(3) 4_576 .
O10 Ba1 O105 65.0(3) . .
O13 Ba1 O105 133.5(3) . .
O11 Ba1 O105 132.4(3) 4_576 .
O8 Ba1 O105 72.4(3) 2_646 .
O107 Ba1 O105 63.3(14) . .
O9 Ba1 O105 78.9(3) 3_677 .
O106 Ba1 O105 82.9(5) . .
O14 Ba1 O7 102.4(2) 4_576 3_677
O10 Ba1 O7 126.3(2) . 3_677
O13 Ba1 O7 160.28(19) . 3_677
O11 Ba1 O7 69.32(19) 4_576 3_677
O8 Ba1 O7 62.63(19) 2_646 3_677
O107 Ba1 O7 105.6(10) . 3_677
O9 Ba1 O7 47.30(18) 3_677 3_677
O106 Ba1 O7 115.7(4) . 3_677
O105 Ba1 O7 65.8(3) . 3_677
O14 Ba1 S1 82.43(17) 4_576 3_677
O10 Ba1 S1 137.00(16) . 3_677
O13 Ba1 S1 149.41(13) . 3_677
O11 Ba1 S1 73.56(15) 4_576 3_677
O8 Ba1 S1 86.45(16) 2_646 3_677
O107 Ba1 S1 89.8(9) . 3_677
O9 Ba1 S1 23.53(14) 3_677 3_677
O106 Ba1 S1 95.0(3) . 3_677
O105 Ba1 S1 72.1(2) . 3_677
O7 Ba1 S1 23.83(12) 3_677 3_677
O14 Ba1 S1 133.14(19) 4_576 2_646
O10 Ba1 S1 79.30(15) . 2_646
O13 Ba1 S1 94.96(15) . 2_646
O11 Ba1 S1 67.61(14) 4_576 2_646
O8 Ba1 S1 20.46(16) 2_646 2_646
O107 Ba1 S1 144.7(12) . 2_646
O9 Ba1 S1 126.13(15) 3_677 2_646
O106 Ba1 S1 157.1(3) . 2_646
O105 Ba1 S1 89.2(3) . 2_646
O7 Ba1 S1 79.79(12) 3_677 2_646
S1 Ba1 S1 102.91(6) 3_677 2_646
O103 Ba2 O22 76.28(19) . 4_575
O103 Ba2 O21 127.46(19) . 3_575
O22 Ba2 O21 116.8(2) 4_575 3_575
O103 Ba2 O23 142.08(19) . 1_554
O22 Ba2 O23 133.28(19) 4_575 1_554
O21 Ba2 O23 66.7(2) 3_575 1_554
O103 Ba2 O104 141.3(3) . .
O22 Ba2 O104 67.5(2) 4_575 .
O21 Ba2 O104 82.7(3) 3_575 .
O23 Ba2 O104 66.9(2) 1_554 .
O103 Ba2 O19 75.4(2) . 2_544
O22 Ba2 O19 76.3(2) 4_575 2_544
O21 Ba2 O19 154.6(2) 3_575 2_544
O23 Ba2 O19 88.4(2) 1_554 2_544
O104 Ba2 O19 83.0(3) . 2_544
O103 Ba2 O16 74.90(18) . 4_575
O22 Ba2 O16 148.17(18) 4_575 4_575
O21 Ba2 O16 72.29(19) 3_575 4_575
O23 Ba2 O16 78.53(18) 1_554 4_575
O104 Ba2 O16 143.3(2) . 4_575
O19 Ba2 O16 108.8(2) 2_544 4_575
O103 Ba2 O17 69.05(17) . .
O22 Ba2 O17 75.69(19) 4_575 .
O21 Ba2 O17 66.52(18) 3_575 .
O23 Ba2 O17 132.73(19) 1_554 .
O104 Ba2 O17 112.7(3) . .
O19 Ba2 O17 138.8(2) 2_544 .
O16 Ba2 O17 81.63(17) 4_575 .
O103 Ba2 O17 73.26(17) . 4_575
O22 Ba2 O17 133.73(17) 4_575 4_575
O21 Ba2 O17 109.28(18) 3_575 4_575
O23 Ba2 O17 68.84(18) 1_554 4_575
O104 Ba2 O17 123.9(3) . 4_575
O19 Ba2 O17 62.91(19) 2_544 4_575
O16 Ba2 O17 46.95(16) 4_575 4_575
O17 Ba2 O17 122.4(2) . 4_575
O103 Ba2 S4 68.49(14) . 4_575
O22 Ba2 S4 143.38(14) 4_575 4_575
O21 Ba2 S4 93.05(15) 3_575 4_575
O23 Ba2 S4 76.33(14) 1_554 4_575
O104 Ba2 S4 141.6(2) . 4_575
O19 Ba2 S4 85.30(16) 2_544 4_575
O16 Ba2 S4 23.50(12) 4_575 4_575
O17 Ba2 S4 99.98(13) . 4_575
O17 Ba2 S4 24.13(11) 4_575 4_575
O3 Tb1 O4 72.6(2) . .
O3 Tb1 O1 69.4(2) . .
O4 Tb1 O1 107.6(2) . .
O3 Tb1 O6 75.7(2) . .
O4 Tb1 O6 140.5(2) . .
O1 Tb1 O6 81.9(2) . .
O3 Tb1 O2 115.9(2) . .
O4 Tb1 O2 74.6(2) . .
O1 Tb1 O2 70.5(2) . .
O6 Tb1 O2 142.0(2) . .
O3 Tb1 O5 77.9(2) . .
O4 Tb1 O5 78.94(19) . .
O1 Tb1 O5 142.2(2) . .
O6 Tb1 O5 71.9(2) . .
O2 Tb1 O5 143.98(19) . .
O3 Tb1 O101 138.5(2) . .
O4 Tb1 O101 146.1(2) . .
O1 Tb1 O101 80.5(2) . .
O6 Tb1 O101 72.3(2) . .
O2 Tb1 O101 77.6(2) . .
O5 Tb1 O101 115.2(2) . .
O3 Tb1 O102 145.8(2) . .
O4 Tb1 O102 80.8(2) . .
O1 Tb1 O102 141.0(2) . .
O6 Tb1 O102 116.1(2) . .
O2 Tb1 O102 75.7(2) . .
O5 Tb1 O102 76.3(2) . .
O101 Tb1 O102 73.7(2) . .

loop_
_geom_bond_atom_site_label_1
_geom_bond_atom_site_label_2
_geom_bond_distance
_geom_bond_site_symmetry_2
C1 N1 1.346(11) .
C1 C2 1.388(13) .
C1 H1 0.9500 .
C2 C3 1.374(12) .
C2 H2 0.9500 .
C3 C4 1.385(12) .
C3 S1 1.774(9) .
C4 C5 1.360(12) .
C4 H4 0.9500 .
C5 N1 1.367(10) .
C5 C6 1.479(11) .
C6 N2 1.378(11) .
C6 C7 1.390(11) .
C7 C8 1.396(12) .
C7 H7 0.9500 .
C8 C9 1.365(12) .
C8 S2 1.791(9) .
C9 C10 1.379(13) .
C9 H9 0.9500 .
C10 N2 1.346(11) .
C10 H10 0.9500 .
C11 N3 1.364(10) .
C11 C12 1.380(13) .
C11 H11 0.9500 .
C12 C13 1.374(13) .
C12 H12 0.9500 .
C13 C14 1.386(12) .
C13 S3 1.786(9) .
C14 C15 1.368(12) .
C14 H14 0.9500 .
C15 N3 1.368(10) .
C15 C16 1.454(11) .
C16 C17 1.365(11) .
C16 N4 1.379(11) .
C17 C18 1.391(11) .
C17 H17 0.9500 .
C18 C19 1.392(12) .
C18 S4 1.791(9) .
C19 C20 1.362(12) .
C19 H19 0.9500 .
C20 N4 1.334(11) .
C20 H20 0.9500 .
C21 N5 1.341(11) .
C21 C22 1.364(13) .
C21 H21 0.9500 .
C22 C23 1.394(13) .
C22 H22 0.9500 .
C23 C24 1.382(12) .
C23 S5 1.783(9) .
C24 C25 1.357(12) .
C24 H24 0.9500 .
C25 N5 1.381(10) .
C25 C26 1.471(11) .
C26 N6 1.358(11) .
C26 C27 1.368(12) .
C27 C28 1.411(12) .
C27 H27 0.9500 .
C28 C29 1.374(12) .
C28 S6 1.768(9) .
C29 C30 1.405(12) .
C29 H29 0.9500 .
C30 N6 1.345(10) .
C30 H30 0.9500 .
N1 O1 1.320(9) .
N2 O2 1.331(9) .
N3 O3 1.336(9) .
N4 O4 1.328(9) .
N5 O5 1.326(9) .
N6 O6 1.338(9) .
O1 Tb1 2.367(6) .
O2 Tb1 2.377(6) .
O3 Tb1 2.331(6) .
O4 Tb1 2.342(6) .
O5 Tb1 2.383(6) .
O6 Tb1 2.370(6) .
O7 S1 1.433(6) .
O7 Ba1 3.000(7) 3_677
O8 S1 1.435(7) .
O8 Ba1 2.840(8) 2_656
O9 S1 1.434(7) .
O9 Ba1 2.907(7) 3_677
O10 S2 1.430(7) .
O10 Ba1 2.740(6) .
O11 S2 1.447(7) .
O11 Ba1 2.798(7) 4_575
O12 S2 1.460(7) .
O13 S3 1.449(6) .
O13 Ba1 2.760(6) .
O14 S3 1.425(7) .
O14 Ba1 2.664(7) 4_575
O15 S3 1.440(7) .
O16 S4 1.459(6) .
O16 Ba2 2.851(6) 4_576
O17 S4 1.445(6) .
O17 Ba2 2.886(6) .
O17 Ba2 3.131(6) 4_576
O18 S4 1.447(6) .
O19 S5 1.450(7) .
O19 Ba2 2.825(7) 2_554
O20 S5 1.453(7) .
O21 S5 1.450(7) .
O21 Ba2 2.737(7) 3_575
O22 S6 1.430(6) .
O22 Ba2 2.737(6) 4_576
O23 S6 1.455(7) .
O23 Ba2 2.756(6) 1_556
O24 S6 1.467(6) .
O101 Tb1 2.393(6) .
O102 Tb1 2.413(6) .
O103 Ba2 2.733(6) .
O104 Ba2 2.800(9) .
O105 Ba1 2.991(12) .
O106 Ba1 2.942(13) .
O107 Ba1 2.86(5) .
S1 Ba1 3.508(3) 3_677
S1 Ba1 3.697(2) 2_656
S4 Ba2 3.529(2) 4_576
Ba1 O14 2.664(7) 4_576
Ba1 O11 2.798(7) 4_576
Ba1 O8 2.840(8) 2_646
Ba1 O9 2.907(7) 3_677
Ba1 O7 3.000(7) 3_677
Ba1 S1 3.508(3) 3_677
Ba1 S1 3.697(2) 2_646
Ba2 O22 2.737(6) 4_575
Ba2 O21 2.737(7) 3_575
Ba2 O23 2.756(6) 1_554
Ba2 O19 2.825(7) 2_544
Ba2 O16 2.851(6) 4_575
Ba2 O17 3.131(6) 4_575
Ba2 S4 3.529(2) 4_575

loop_
_geom_torsion_atom_site_label_1
_geom_torsion_atom_site_label_2
_geom_torsion_atom_site_label_3
_geom_torsion_atom_site_label_4
_geom_torsion
_geom_torsion_site_symmetry_1
_geom_torsion_site_symmetry_4
N1 C1 C2 C3 0.6(14) . .
C1 C2 C3 C4 -2.2(14) . .
C1 C2 C3 S1 177.5(7) . .
C2 C3 C4 C5 3.0(13) . .
S1 C3 C4 C5 -176.6(7) . .
C3 C4 C5 N1 -2.2(13) . .
C3 C4 C5 C6 -179.4(8) . .
C4 C5 C6 N2 -119.4(9) . .
N1 C5 C6 N2 63.2(10) . .
C4 C5 C6 C7 59.4(12) . .
N1 C5 C6 C7 -117.9(9) . .
N2 C6 C7 C8 -0.2(12) . .
C5 C6 C7 C8 -179.0(8) . .
C6 C7 C8 C9 0.2(13) . .
C6 C7 C8 S2 -178.4(6) . .
C7 C8 C9 C10 0.2(14) . .
S2 C8 C9 C10 178.8(7) . .
C8 C9 C10 N2 -0.6(14) . .
N3 C11 C12 C13 0.3(13) . .
C11 C12 C13 C14 0.3(13) . .
C11 C12 C13 S3 -178.0(7) . .
C12 C13 C14 C15 -1.2(13) . .
S3 C13 C14 C15 177.3(7) . .
C13 C14 C15 N3 1.3(12) . .
C13 C14 C15 C16 -169.3(8) . .
N3 C15 C16 C17 -115.8(9) . .
C14 C15 C16 C17 55.0(12) . .
N3 C15 C16 N4 62.1(11) . .
C14 C15 C16 N4 -127.1(9) . .
N4 C16 C17 C18 -2.0(12) . .
C15 C16 C17 C18 176.0(8) . .
C16 C17 C18 C19 3.1(13) . .
C16 C17 C18 S4 -173.6(6) . .
C17 C18 C19 C20 -1.1(13) . .
S4 C18 C19 C20 175.4(7) . .
C18 C19 C20 N4 -1.8(14) . .
N5 C21 C22 C23 0.2(15) . .
C21 C22 C23 C24 -0.8(15) . .
C21 C22 C23 S5 -177.9(8) . .
C22 C23 C24 C25 0.0(13) . .
S5 C23 C24 C25 177.2(7) . .
C23 C24 C25 N5 1.3(13) . .
C23 C24 C25 C26 -170.7(8) . .
C24 C25 C26 N6 -123.2(9) . .
N5 C25 C26 N6 64.6(10) . .
C24 C25 C26 C27 54.0(12) . .
N5 C25 C26 C27 -118.2(9) . .
N6 C26 C27 C28 -2.8(12) . .
C25 C26 C27 C28 180.0(7) . .
C26 C27 C28 C29 1.1(12) . .
C26 C27 C28 S6 -175.5(6) . .
C27 C28 C29 C30 0.5(12) . .
S6 C28 C29 C30 176.8(6) . .
C28 C29 C30 N6 -0.3(13) . .
C2 C1 N1 O1 179.4(8) . .
C2 C1 N1 C5 0.3(13) . .
C4 C5 N1 O1 -178.6(7) . .
C6 C5 N1 O1 -1.1(11) . .
C4 C5 N1 C1 0.5(12) . .
C6 C5 N1 C1 178.0(8) . .
C9 C10 N2 O2 179.8(8) . .
C9 C10 N2 C6 0.6(13) . .
C7 C6 N2 O2 -179.4(7) . .
C5 C6 N2 O2 -0.5(11) . .
C7 C6 N2 C10 -0.2(12) . .
C5 C6 N2 C10 178.7(8) . .
C12 C11 N3 O3 174.3(7) . .
C12 C11 N3 C15 -0.1(12) . .
C14 C15 N3 O3 -175.2(7) . .
C16 C15 N3 O3 -4.0(11) . .
C14 C15 N3 C11 -0.7(12) . .
C16 C15 N3 C11 170.5(7) . .
C19 C20 N4 O4 -178.8(8) . .
C19 C20 N4 C16 2.9(13) . .
C17 C16 N4 O4 -179.2(7) . .
C15 C16 N4 O4 2.8(12) . .
C17 C16 N4 C20 -0.9(12) . .
C15 C16 N4 C20 -178.9(8) . .
C22 C21 N5 O5 177.6(8) . .
C22 C21 N5 C25 1.1(14) . .
C24 C25 N5 O5 -178.4(7) . .
C26 C25 N5 O5 -6.1(11) . .
C24 C25 N5 C21 -1.8(12) . .
C26 C25 N5 C21 170.5(8) . .
C29 C30 N6 O6 175.3(7) . .
C29 C30 N6 C26 -1.4(12) . .
C27 C26 N6 O6 -173.8(7) . .
C25 C26 N6 O6 3.5(11) . .
C27 C26 N6 C30 3.0(12) . .
C25 C26 N6 C30 -179.7(8) . .
C1 N1 O1 Tb1 91.3(8) . .
C5 N1 O1 Tb1 -89.5(8) . .
C10 N2 O2 Tb1 90.3(8) . .
C6 N2 O2 Tb1 -90.5(8) . .
C11 N3 O3 Tb1 97.8(7) . .
C15 N3 O3 Tb1 -87.5(7) . .
C20 N4 O4 Tb1 94.2(8) . .
C16 N4 O4 Tb1 -87.5(8) . .
C21 N5 O5 Tb1 96.1(8) . .
C25 N5 O5 Tb1 -87.3(8) . .
C30 N6 O6 Tb1 94.9(8) . .
C26 N6 O6 Tb1 -88.2(8) . .
Ba1 O7 S1 O9 4.9(5) 3_677 .
Ba1 O7 S1 O8 -124.4(4) 3_677 .
Ba1 O7 S1 C3 120.8(3) 3_677 .
Ba1 O7 S1 Ba1 -75.9(4) 3_677 2_656
Ba1 O9 S1 O7 -5.2(5) 3_677 .
Ba1 O9 S1 O8 124.5(4) 3_677 .
Ba1 O9 S1 C3 -121.0(3) 3_677 .
Ba1 O9 S1 Ba1 121.4(3) 3_677 2_656
Ba1 O8 S1 O7 124.4(4) 2_656 .
Ba1 O8 S1 O9 -4.2(5) 2_656 .
Ba1 O8 S1 C3 -119.7(4) 2_656 .
Ba1 O8 S1 Ba1 57.4(5) 2_656 3_677
C2 C3 S1 O7 38.1(9) . .
C4 C3 S1 O7 -142.2(7) . .
C2 C3 S1 O9 157.3(8) . .
C4 C3 S1 O9 -23.0(9) . .
C2 C3 S1 O8 -82.6(8) . .
C4 C3 S1 O8 97.1(8) . .
C2 C3 S1 Ba1 100.0(7) . 3_677
C4 C3 S1 Ba1 -80.3(8) . 3_677
C2 C3 S1 Ba1 -127.1(7) . 2_656
C4 C3 S1 Ba1 52.6(8) . 2_656
Ba1 O10 S2 O11 66.0(9) . .
Ba1 O10 S2 O12 -65.3(8) . .
Ba1 O10 S2 C8 -178.5(7) . .
Ba1 O11 S2 O10 10.0(10) 4_575 .
Ba1 O11 S2 O12 141.2(7) 4_575 .
Ba1 O11 S2 C8 -104.9(8) 4_575 .
C9 C8 S2 O10 -125.1(8) . .
C7 C8 S2 O10 53.5(8) . .
C9 C8 S2 O11 -3.3(9) . .
C7 C8 S2 O11 175.3(7) . .
C9 C8 S2 O12 116.1(8) . .
C7 C8 S2 O12 -65.3(8) . .
Ba1 O14 S3 O15 -24.7(18) 4_575 .
Ba1 O14 S3 O13 107.6(17) 4_575 .
Ba1 O14 S3 C13 -138.3(16) 4_575 .
Ba1 O13 S3 O14 -2.8(8) . .
Ba1 O13 S3 O15 128.7(5) . .
Ba1 O13 S3 C13 -116.4(5) . .
C12 C13 S3 O14 -128.1(8) . .
C14 C13 S3 O14 53.6(8) . .
C12 C13 S3 O15 113.5(8) . .
C14 C13 S3 O15 -64.8(8) . .
C12 C13 S3 O13 -7.4(9) . .
C14 C13 S3 O13 174.3(7) . .
Ba2 O17 S4 O18 -11.9(7) . .
Ba2 O17 S4 O18 147.0(3) 4_576 .
Ba2 O17 S4 O16 -143.2(5) . .
Ba2 O17 S4 O16 15.6(4) 4_576 .
Ba2 O17 S4 C18 103.3(6) . .
Ba2 O17 S4 C18 -97.8(3) 4_576 .
Ba2 O17 S4 Ba2 -158.9(6) . 4_576
Ba2 O16 S4 O17 -17.8(4) 4_576 .
Ba2 O16 S4 O18 -148.9(3) 4_576 .
Ba2 O16 S4 C18 96.3(3) 4_576 .
C17 C18 S4 O17 138.7(7) . .
C19 C18 S4 O17 -38.0(8) . .
C17 C18 S4 O18 -100.2(7) . .
C19 C18 S4 O18 83.1(8) . .
C17 C18 S4 O16 20.9(8) . .
C19 C18 S4 O16 -155.7(7) . .
C17 C18 S4 Ba2 73.9(7) . 4_576
C19 C18 S4 Ba2 -102.7(7) . 4_576
Ba2 O21 S5 O19 -11.6(6) 3_575 .
Ba2 O21 S5 O20 -144.5(4) 3_575 .
Ba2 O21 S5 C23 103.0(5) 3_575 .
Ba2 O19 S5 O21 -94.0(6) 2_554 .
Ba2 O19 S5 O20 38.3(7) 2_554 .
Ba2 O19 S5 C23 151.6(5) 2_554 .
C24 C23 S5 O21 15.3(9) . .
C22 C23 S5 O21 -167.5(8) . .
C24 C23 S5 O19 136.1(8) . .
C22 C23 S5 O19 -46.8(9) . .
C24 C23 S5 O20 -103.6(8) . .
C22 C23 S5 O20 73.6(9) . .
Ba2 O22 S6 O23 -48.9(8) 4_576 .
Ba2 O22 S6 O24 -179.4(6) 4_576 .
Ba2 O22 S6 C28 66.5(7) 4_576 .
Ba2 O23 S6 O22 14.4(10) 1_556 .
Ba2 O23 S6 O24 145.0(8) 1_556 .
Ba2 O23 S6 C28 -101.3(9) 1_556 .
C29 C28 S6 O22 -121.5(7) . .
C27 C28 S6 O22 54.8(7) . .
C29 C28 S6 O23 0.6(8) . .
C27 C28 S6 O23 176.9(6) . .
C29 C28 S6 O24 119.2(7) . .
C27 C28 S6 O24 -64.5(7) . .
S2 O10 Ba1 O14 -167.0(7) . 4_576
S2 O10 Ba1 O13 -129.1(8) . .
S2 O10 Ba1 O11 -62.8(9) . 4_576
S2 O10 Ba1 O8 -9.5(8) . 2_646
S2 O10 Ba1 O107 133.5(16) . .
S2 O10 Ba1 O9 102.1(8) . 3_677
S2 O10 Ba1 O106 152.0(9) . .
S2 O10 Ba1 O105 64.2(8) . .
S2 O10 Ba1 O7 38.8(9) . 3_677
S2 O10 Ba1 S1 67.6(8) . 3_677
S2 O10 Ba1 S1 -29.9(7) . 2_646
S3 O13 Ba1 O14 -160.7(6) . 4_576
S3 O13 Ba1 O10 51.1(5) . .
S3 O13 Ba1 O11 -93.3(6) . 4_576
S3 O13 Ba1 O8 -21.0(6) . 2_646
S3 O13 Ba1 O107 119.3(13) . .
S3 O13 Ba1 O9 -174.3(5) . 3_677
S3 O13 Ba1 O106 133.2(7) . .
S3 O13 Ba1 O105 67.9(7) . .
S3 O13 Ba1 O7 -99.1(7) . 3_677
S3 O13 Ba1 S1 -151.6(4) . 3_677
S3 O13 Ba1 S1 -25.6(6) . 2_646
S4 O17 Ba2 O103 21.9(5) . .
Ba2 O17 Ba2 O103 -133.0(3) 4_576 .
S4 O17 Ba2 O22 102.5(6) . 4_575
Ba2 O17 Ba2 O22 -52.4(2) 4_576 4_575
S4 O17 Ba2 O21 -129.3(6) . 3_575
Ba2 O17 Ba2 O21 75.8(2) 4_576 3_575
S4 O17 Ba2 O23 -120.8(5) . 1_554
Ba2 O17 Ba2 O23 84.3(3) 4_576 1_554
S4 O17 Ba2 O104 160.2(6) . .
Ba2 O17 Ba2 O104 5.3(3) 4_576 .
S4 O17 Ba2 O19 54.0(7) . 2_544
Ba2 O17 Ba2 O19 -100.9(3) 4_576 2_544
S4 O17 Ba2 O16 -55.0(6) . 4_575
Ba2 O17 Ba2 O16 150.1(2) 4_576 4_575
S4 O17 Ba2 O17 -30.6(5) . 4_575
Ba2 O17 Ba2 O17 174.5(3) 4_576 4_575
S4 O17 Ba2 S4 -40.3(6) . 4_575
Ba2 O17 Ba2 S4 164.82(18) 4_576 4_575
N3 O3 Tb1 O4 56.4(5) . .
N3 O3 Tb1 O1 -60.8(5) . .
N3 O3 Tb1 O6 -147.4(6) . .
N3 O3 Tb1 O2 -6.1(6) . .
N3 O3 Tb1 O5 138.5(6) . .
N3 O3 Tb1 O101 -106.9(6) . .
N3 O3 Tb1 O102 96.9(6) . .
N4 O4 Tb1 O3 48.3(5) . .
N4 O4 Tb1 O1 109.1(5) . .
N4 O4 Tb1 O6 10.3(7) . .
N4 O4 Tb1 O2 172.4(6) . .
N4 O4 Tb1 O5 -32.4(5) . .
N4 O4 Tb1 O101 -151.6(5) . .
N4 O4 Tb1 O102 -110.0(6) . .
N1 O1 Tb1 O3 -178.7(6) . .
N1 O1 Tb1 O4 118.4(6) . .
N1 O1 Tb1 O6 -101.0(6) . .
N1 O1 Tb1 O2 52.4(6) . .
N1 O1 Tb1 O5 -146.9(5) . .
N1 O1 Tb1 O101 -27.7(6) . .
N1 O1 Tb1 O102 21.1(8) . .
N6 O6 Tb1 O3 -35.0(5) . .
N6 O6 Tb1 O4 2.3(7) . .
N6 O6 Tb1 O1 -105.7(6) . .
N6 O6 Tb1 O2 -148.9(5) . .
N6 O6 Tb1 O5 46.7(5) . .
N6 O6 Tb1 O101 171.8(6) . .
N6 O6 Tb1 O102 110.7(6) . .
N2 O2 Tb1 O3 -0.3(6) . .
N2 O2 Tb1 O4 -61.8(5) . .
N2 O2 Tb1 O1 53.7(5) . .
N2 O2 Tb1 O6 99.7(6) . .
N2 O2 Tb1 O5 -106.1(6) . .
N2 O2 Tb1 O101 137.9(6) . .
N2 O2 Tb1 O102 -146.0(6) . .
N5 O5 Tb1 O3 136.7(5) . .
N5 O5 Tb1 O4 -149.0(5) . .
N5 O5 Tb1 O1 106.4(6) . .
N5 O5 Tb1 O6 57.9(5) . .
N5 O5 Tb1 O2 -105.7(6) . .
N5 O5 Tb1 O101 -1.6(6) . .
N5 O5 Tb1 O102 -65.9(5) . .
